data_4032213
loop_
_publ_author_name
'Spahn, Nathan A.'
'Nguyen, Minh H.'
'Renner, Jonas'
'Lane, Timothy K.'
'Louie, Janis'

_publ_section_title
;
 Regioselective Iron-Catalyzed [2 + 2 + 2] Cycloaddition Reaction Forming
 4,6-Disubstituted 2-Aminopyridines from Terminal Alkynes and Cyanamides.
;
_journal_issue 1
_journal_name_full 'The Journal of organic chemistry'
_journal_page_first 234
_journal_page_last 242
_journal_paper_doi 10.1021/acs.joc.6b02374
_journal_volume 82
_journal_year 2017
_chemical_formula_moiety 'C37 H51 Fe N7'
_chemical_formula_sum 'C37 H51 Fe N7'
_chemical_formula_weight 649.70
_chemical_name_systematic
; 
 ? 
;
_space_group_IT_number 2
_symmetry_cell_setting triclinic
_symmetry_space_group_name_Hall '-P 1'
_symmetry_space_group_name_H-M 'P -1'
_atom_sites_solution_hydrogens geom
_atom_sites_solution_primary direct
_atom_sites_solution_secondary difmap
_audit_creation_method SHELXL-97
_cell_angle_alpha 81.0026(10)
_cell_angle_beta 79.8305(12)
_cell_angle_gamma 72.2883(11)
_cell_formula_units_Z 2
_cell_length_a 10.4251(2)
_cell_length_b 12.3394(3)
_cell_length_c 14.8471(3)
_cell_measurement_reflns_used 7594
_cell_measurement_temperature 150(1)
_cell_measurement_theta_max 27.485
_cell_measurement_theta_min 1.018
_cell_volume 1780.04(7)
_computing_cell_refinement DENZO-SMN
_computing_data_collection 'Nonius COLLECT'
_computing_data_reduction DENZO-SMN
_computing_molecular_graphics 'WinGX, Ortep3'
_computing_structure_refinement 'SHELXL-97 (Sheldrick, 1997)'
_computing_structure_solution SIRS97
_diffrn_ambient_temperature 150(1)
_diffrn_measured_fraction_theta_full 0.989
_diffrn_measured_fraction_theta_max 0.989
_diffrn_measurement_device_type 'Nonius KappaCCD Diffractometer'
_diffrn_measurement_method 'Phi and Omega scan'
_diffrn_radiation_monochromator graphite
_diffrn_radiation_source 'fine-focus sealed tube'
_diffrn_radiation_type MoK\a
_diffrn_radiation_wavelength 0.71073
_diffrn_reflns_av_R_equivalents 0.0255
_diffrn_reflns_av_sigmaI/netI 0.0428
_diffrn_reflns_limit_h_max 13
_diffrn_reflns_limit_h_min -13
_diffrn_reflns_limit_k_max 15
_diffrn_reflns_limit_k_min -16
_diffrn_reflns_limit_l_max 19
_diffrn_reflns_limit_l_min -19
_diffrn_reflns_number 14997
_diffrn_reflns_theta_full 27.48
_diffrn_reflns_theta_max 27.48
_diffrn_reflns_theta_min 1.74
_exptl_absorpt_coefficient_mu 0.459
_exptl_absorpt_correction_T_max 0.9427
_exptl_absorpt_correction_T_min 0.8823
_exptl_absorpt_correction_type multi-scan
_exptl_absorpt_process_details 'DENZO-SMN (Otwinowski & Minor, 1997)'
_exptl_crystal_colour green
_exptl_crystal_density_diffrn 1.212
_exptl_crystal_density_method 'not measured'
_exptl_crystal_description prism
_exptl_crystal_F_000 696
_exptl_crystal_size_max 0.28
_exptl_crystal_size_mid 0.25
_exptl_crystal_size_min 0.13
_refine_diff_density_max 0.689
_refine_diff_density_min -0.565
_refine_diff_density_rms 0.054
_refine_ls_extinction_method none
_refine_ls_goodness_of_fit_ref 1.029
_refine_ls_hydrogen_treatment constr
_refine_ls_matrix_type full
_refine_ls_number_parameters 418
_refine_ls_number_reflns 8072
_refine_ls_number_restraints 0
_refine_ls_restrained_S_all 1.029
_refine_ls_R_factor_all 0.0586
_refine_ls_R_factor_gt 0.0407
_refine_ls_shift/su_max 0.000
_refine_ls_shift/su_mean 0.000
_refine_ls_structure_factor_coef Fsqd
_refine_ls_weighting_details 'calc w=1/[\s^2^(Fo^2^)+(0.0518P)^2^+0.7144P] where P=(Fo^2^+2Fc^2^)/3'
_refine_ls_weighting_scheme calc
_refine_ls_wR_factor_gt 0.0973
_refine_ls_wR_factor_ref 0.1067
_reflns_number_gt 6431
_reflns_number_total 8072
_reflns_threshold_expression >2sigma(I)
_cod_data_source_file jo6b02374_si_002.cif
_cod_data_source_block jl056
_cod_depositor_comments
;
The following automatic conversions were performed:

'_exptl_absorpt_correction_type' value 'Multi-scan' changed to
'multi-scan' according to
/home/data/users/saulius/crontab/automatic-downloads/current/ACS/lib/dictionaries/cif_core.dic
dictionary named 'cif_core.dic' version 2.4.2 from 2011-04-26.

Automatic conversion script
Id: cif_fix_values 4973 2017-02-22 13:04:09Z antanas 
;
_cod_database_code 4032213

loop_
_symmetry_equiv_pos_as_xyz
'x, y, z'
'-x, -y, -z'

loop_
_atom_site_label
_atom_site_type_symbol
_atom_site_fract_x
_atom_site_fract_y
_atom_site_fract_z
_atom_site_U_iso_or_equiv
_atom_site_adp_type
_atom_site_occupancy
_atom_site_symmetry_multiplicity
_atom_site_calc_flag
_atom_site_refinement_flags
Fe1 Fe 0.23978(2) 0.24750(2) 0.205657(16) 0.02066(8) Uani 1 1 d .
N1 N 0.30978(14) 0.09883(12) 0.16051(10) 0.0209(3) Uani 1 1 d .
N2 N 0.31566(14) 0.28800(12) 0.08918(10) 0.0217(3) Uani 1 1 d .
N3 N 0.23105(14) 0.40184(13) 0.21801(10) 0.0232(3) Uani 1 1 d .
N4 N 0.20127(15) 0.19481(13) 0.33704(10) 0.0243(3) Uani 1 1 d .
N5 N 0.02903(17) 0.14738(15) 0.44737(11) 0.0324(4) Uani 1 1 d .
N6 N -0.00980(15) 0.21159(13) 0.29648(10) 0.0263(3) Uani 1 1 d .
N7 N -0.03530(15) 0.28028(14) 0.14749(11) 0.0284(3) Uani 1 1 d .
C1 C 0.35697(17) 0.09992(16) 0.07093(12) 0.0234(4) Uani 1 1 d .
H1 H 0.3832 0.0334 0.0396 0.028 Uiso 1 1 calc R
C2 C 0.36480(17) 0.20828(15) 0.02629(12) 0.0236(4) Uani 1 1 d .
C3 C 0.41962(18) 0.23941(17) -0.06294(12) 0.0287(4) Uani 1 1 d .
H3 H 0.4514 0.1850 -0.1064 0.034 Uiso 1 1 calc R
C4 C 0.42758(19) 0.35090(17) -0.08798(13) 0.0310(4) Uani 1 1 d .
H4 H 0.4650 0.3725 -0.1488 0.037 Uiso 1 1 calc R
C5 C 0.38125(18) 0.43083(17) -0.02478(13) 0.0283(4) Uani 1 1 d .
H5 H 0.3877 0.5066 -0.0420 0.034 Uiso 1 1 calc R
C6 C 0.32479(17) 0.39901(15) 0.06477(12) 0.0245(4) Uani 1 1 d .
C7 C 0.27391(18) 0.46176(16) 0.14117(12) 0.0263(4) Uani 1 1 d .
H7 H 0.2702 0.5401 0.1386 0.032 Uiso 1 1 calc R
C8 C 0.32365(17) -0.01192(15) 0.21289(12) 0.0228(4) Uani 1 1 d .
C9 C 0.42617(19) -0.05020(16) 0.27080(12) 0.0282(4) Uani 1 1 d .
C10 C 0.4420(2) -0.15758(18) 0.32053(14) 0.0395(5) Uani 1 1 d .
H10 H 0.5107 -0.1854 0.3596 0.047 Uiso 1 1 calc R
C11 C 0.3600(2) -0.22463(18) 0.31438(15) 0.0432(5) Uani 1 1 d .
H11 H 0.3725 -0.2976 0.3492 0.052 Uiso 1 1 calc R
C12 C 0.2606(2) -0.18613(17) 0.25805(15) 0.0385(5) Uani 1 1 d .
H12 H 0.2047 -0.2330 0.2545 0.046 Uiso 1 1 calc R
C13 C 0.23993(18) -0.07882(16) 0.20550(13) 0.0285(4) Uani 1 1 d .
C14 C 0.5203(2) 0.02155(18) 0.27374(14) 0.0349(5) Uani 1 1 d .
H14 H 0.4643 0.1035 0.2699 0.042 Uiso 1 1 calc R
C15 C 0.5841(3) -0.0038(3) 0.3623(2) 0.0679(8) Uani 1 1 d .
H15A H 0.5124 0.0032 0.4153 0.102 Uiso 1 1 calc R
H15B H 0.6354 0.0507 0.3626 0.102 Uiso 1 1 calc R
H15C H 0.6455 -0.0818 0.3660 0.102 Uiso 1 1 calc R
C16 C 0.6319(2) 0.0094(2) 0.19058(19) 0.0518(6) Uani 1 1 d .
H16A H 0.6897 -0.0699 0.1925 0.078 Uiso 1 1 calc R
H16B H 0.6872 0.0605 0.1922 0.078 Uiso 1 1 calc R
H16C H 0.5903 0.0300 0.1337 0.078 Uiso 1 1 calc R
C17 C 0.13121(19) -0.04027(18) 0.14227(15) 0.0351(5) Uani 1 1 d .
H17 H 0.1271 0.0398 0.1146 0.042 Uiso 1 1 calc R
C18 C -0.0087(2) -0.0399(2) 0.19600(19) 0.0519(6) Uani 1 1 d .
H18A H -0.0066 -0.1175 0.2244 0.078 Uiso 1 1 calc R
H18B H -0.0773 -0.0135 0.1539 0.078 Uiso 1 1 calc R
H18C H -0.0315 0.0117 0.2441 0.078 Uiso 1 1 calc R
C19 C 0.1679(2) -0.1165(2) 0.06375(17) 0.0469(6) Uani 1 1 d .
H19A H 0.2557 -0.1129 0.0287 0.070 Uiso 1 1 calc R
H19B H 0.0977 -0.0897 0.0229 0.070 Uiso 1 1 calc R
H19C H 0.1738 -0.1958 0.0895 0.070 Uiso 1 1 calc R
C20 C 0.17911(18) 0.46337(15) 0.29774(12) 0.0247(4) Uani 1 1 d .
C21 C 0.04638(18) 0.53751(16) 0.30582(13) 0.0264(4) Uani 1 1 d .
C22 C 0.0018(2) 0.59940(17) 0.38197(14) 0.0334(4) Uani 1 1 d .
H22 H -0.0875 0.6504 0.3884 0.040 Uiso 1 1 calc R
C23 C 0.0839(2) 0.58854(18) 0.44805(14) 0.0358(5) Uani 1 1 d .
H23 H 0.0518 0.6324 0.4988 0.043 Uiso 1 1 calc R
C24 C 0.2136(2) 0.51317(17) 0.43992(13) 0.0318(4) Uani 1 1 d .
H24 H 0.2697 0.5055 0.4858 0.038 Uiso 1 1 calc R
C25 C 0.26344(19) 0.44846(16) 0.36578(12) 0.0269(4) Uani 1 1 d .
C26 C -0.05083(19) 0.55089(16) 0.23678(13) 0.0289(4) Uani 1 1 d .
H26 H -0.0032 0.4986 0.1885 0.035 Uiso 1 1 calc R
C27 C -0.1787(2) 0.51685(19) 0.28260(15) 0.0369(5) Uani 1 1 d .
H27A H -0.1525 0.4380 0.3121 0.055 Uiso 1 1 calc R
H27B H -0.2368 0.5224 0.2359 0.055 Uiso 1 1 calc R
H27C H -0.2284 0.5684 0.3291 0.055 Uiso 1 1 calc R
C28 C -0.0904(2) 0.67297(19) 0.18945(15) 0.0404(5) Uani 1 1 d .
H28A H -0.1384 0.7257 0.2354 0.061 Uiso 1 1 calc R
H28B H -0.1498 0.6783 0.1437 0.061 Uiso 1 1 calc R
H28C H -0.0083 0.6933 0.1588 0.061 Uiso 1 1 calc R
C29 C 0.40648(19) 0.36695(17) 0.35851(13) 0.0308(4) Uani 1 1 d .
H29 H 0.4123 0.3114 0.3145 0.037 Uiso 1 1 calc R
C30 C 0.4407(3) 0.2981(2) 0.45043(16) 0.0485(6) Uani 1 1 d .
H30A H 0.4455 0.3496 0.4930 0.073 Uiso 1 1 calc R
H30B H 0.5286 0.2401 0.4406 0.073 Uiso 1 1 calc R
H30C H 0.3700 0.2606 0.4767 0.073 Uiso 1 1 calc R
C31 C 0.5116(2) 0.4306(2) 0.3198(2) 0.0582(7) Uani 1 1 d .
H31A H 0.4934 0.4697 0.2587 0.087 Uiso 1 1 calc R
H31B H 0.6026 0.3760 0.3149 0.087 Uiso 1 1 calc R
H31C H 0.5066 0.4871 0.3609 0.087 Uiso 1 1 calc R
C32 C 0.1152(2) 0.1218(2) 0.51909(14) 0.0408(5) Uani 1 1 d .
H32A H 0.2015 0.0658 0.5001 0.061 Uiso 1 1 calc R
H32B H 0.0696 0.0903 0.5761 0.061 Uiso 1 1 calc R
H32C H 0.1328 0.1922 0.5296 0.061 Uiso 1 1 calc R
C33 C 0.07727(18) 0.18457(15) 0.36047(12) 0.0241(4) Uani 1 1 d .
C34 C 0.04576(17) 0.24999(15) 0.21401(12) 0.0232(4) Uani 1 1 d .
C35 C 0.0062(2) 0.3283(2) 0.05556(14) 0.0430(5) Uani 1 1 d .
H35A H 0.0946 0.3420 0.0531 0.064 Uiso 1 1 calc R
H35B H -0.0614 0.4007 0.0398 0.064 Uiso 1 1 calc R
H35C H 0.0136 0.2745 0.0115 0.064 Uiso 1 1 calc R
C36 C -0.1158(2) 0.1593(2) 0.47472(15) 0.0428(5) Uani 1 1 d .
H36A H -0.1630 0.2379 0.4885 0.064 Uiso 1 1 calc R
H36B H -0.1283 0.1060 0.5296 0.064 Uiso 1 1 calc R
H36C H -0.1534 0.1420 0.4244 0.064 Uiso 1 1 calc R
C37 C -0.17321(19) 0.2696(2) 0.16245(15) 0.0376(5) Uani 1 1 d .
H37A H -0.1905 0.2293 0.2237 0.056 Uiso 1 1 calc R
H37B H -0.1835 0.2263 0.1155 0.056 Uiso 1 1 calc R
H37C H -0.2384 0.3459 0.1582 0.056 Uiso 1 1 calc R

loop_
_atom_site_aniso_label
_atom_site_aniso_U_11
_atom_site_aniso_U_22
_atom_site_aniso_U_33
_atom_site_aniso_U_23
_atom_site_aniso_U_13
_atom_site_aniso_U_12
Fe1 0.02053(13) 0.01979(14) 0.02010(13) -0.00037(9) -0.00142(9) -0.00512(10)
N1 0.0187(7) 0.0208(7) 0.0222(7) -0.0010(6) -0.0023(5) -0.0053(6)
N2 0.0217(7) 0.0203(7) 0.0214(7) -0.0006(6) -0.0017(6) -0.0052(6)
N3 0.0246(7) 0.0208(8) 0.0236(7) -0.0020(6) -0.0035(6) -0.0056(6)
N4 0.0267(8) 0.0224(8) 0.0222(7) -0.0010(6) -0.0007(6) -0.0069(6)
N5 0.0352(9) 0.0340(9) 0.0241(8) -0.0001(7) 0.0034(7) -0.0096(7)
N6 0.0241(7) 0.0277(8) 0.0260(8) -0.0027(6) -0.0003(6) -0.0074(6)
N7 0.0239(8) 0.0317(9) 0.0286(8) -0.0025(7) -0.0054(6) -0.0059(7)
C1 0.0211(8) 0.0244(9) 0.0231(9) -0.0048(7) -0.0020(7) -0.0037(7)
C2 0.0209(8) 0.0246(9) 0.0233(9) -0.0024(7) -0.0030(7) -0.0036(7)
C3 0.0267(9) 0.0309(10) 0.0233(9) -0.0024(8) -0.0009(7) -0.0024(8)
C4 0.0294(9) 0.0349(11) 0.0230(9) 0.0041(8) 0.0011(7) -0.0069(8)
C5 0.0269(9) 0.0272(10) 0.0285(10) 0.0049(8) -0.0029(7) -0.0084(8)
C6 0.0231(8) 0.0217(9) 0.0269(9) 0.0025(7) -0.0050(7) -0.0057(7)
C7 0.0280(9) 0.0209(9) 0.0289(9) 0.0012(7) -0.0036(7) -0.0077(7)
C8 0.0219(8) 0.0201(9) 0.0227(9) -0.0029(7) 0.0012(7) -0.0026(7)
C9 0.0294(9) 0.0246(10) 0.0248(9) -0.0032(7) -0.0031(7) 0.0006(7)
C10 0.0460(12) 0.0326(12) 0.0297(11) 0.0041(9) -0.0073(9) 0.0016(9)
C11 0.0564(14) 0.0238(11) 0.0368(12) 0.0075(9) 0.0041(10) -0.0043(10)
C12 0.0435(12) 0.0248(10) 0.0449(12) -0.0059(9) 0.0111(10) -0.0148(9)
C13 0.0266(9) 0.0250(10) 0.0311(10) -0.0056(8) 0.0041(7) -0.0064(8)
C14 0.0296(10) 0.0318(11) 0.0420(12) -0.0047(9) -0.0151(9) -0.0008(8)
C15 0.077(2) 0.0662(19) 0.0674(19) -0.0047(15) -0.0478(16) -0.0113(15)
C16 0.0280(11) 0.0586(16) 0.0724(17) -0.0165(13) -0.0048(11) -0.0140(11)
C17 0.0280(10) 0.0338(11) 0.0481(12) -0.0109(9) -0.0037(9) -0.0131(9)
C18 0.0295(11) 0.0522(15) 0.0785(18) -0.0254(13) 0.0044(11) -0.0160(10)
C19 0.0402(12) 0.0535(15) 0.0531(14) -0.0182(12) -0.0074(10) -0.0157(11)
C20 0.0303(9) 0.0200(9) 0.0248(9) -0.0024(7) -0.0013(7) -0.0102(7)
C21 0.0290(9) 0.0223(9) 0.0283(9) -0.0030(7) -0.0026(7) -0.0085(7)
C22 0.0319(10) 0.0299(11) 0.0371(11) -0.0107(9) -0.0008(8) -0.0054(8)
C23 0.0419(11) 0.0363(12) 0.0323(10) -0.0138(9) -0.0015(9) -0.0128(9)
C24 0.0377(10) 0.0332(11) 0.0282(10) -0.0047(8) -0.0069(8) -0.0137(9)
C25 0.0315(9) 0.0244(9) 0.0257(9) 0.0006(7) -0.0037(7) -0.0110(8)
C26 0.0280(9) 0.0266(10) 0.0313(10) -0.0057(8) -0.0046(8) -0.0049(8)
C27 0.0321(10) 0.0370(12) 0.0426(12) -0.0021(9) -0.0065(9) -0.0117(9)
C28 0.0453(12) 0.0362(12) 0.0393(12) 0.0028(9) -0.0097(9) -0.0122(10)
C29 0.0326(10) 0.0278(10) 0.0314(10) -0.0012(8) -0.0071(8) -0.0072(8)
C30 0.0499(13) 0.0486(15) 0.0442(13) 0.0052(11) -0.0209(11) -0.0072(11)
C31 0.0344(12) 0.0445(15) 0.086(2) 0.0039(13) 0.0041(12) -0.0085(11)
C32 0.0556(13) 0.0394(12) 0.0228(10) 0.0008(9) -0.0025(9) -0.0105(10)
C33 0.0294(9) 0.0170(8) 0.0226(9) -0.0032(7) 0.0013(7) -0.0039(7)
C34 0.0235(8) 0.0187(9) 0.0259(9) -0.0047(7) -0.0031(7) -0.0029(7)
C35 0.0375(11) 0.0617(16) 0.0284(11) 0.0054(10) -0.0105(9) -0.0139(11)
C36 0.0439(12) 0.0440(13) 0.0401(12) -0.0074(10) 0.0136(10) -0.0214(10)
C37 0.0246(9) 0.0469(13) 0.0431(12) -0.0049(10) -0.0093(8) -0.0102(9)

loop_
_atom_type_symbol
_atom_type_description
_atom_type_scat_dispersion_real
_atom_type_scat_dispersion_imag
_atom_type_scat_source
C C 0.0033 0.0016 'International Tables Vol C Tables 4.2.6.8 and 6.1.1.4'
H H 0.0000 0.0000 'International Tables Vol C Tables 4.2.6.8 and 6.1.1.4'
N N 0.0061 0.0033 'International Tables Vol C Tables 4.2.6.8 and 6.1.1.4'
Fe Fe 0.3463 0.8444 'International Tables Vol C Tables 4.2.6.8 and 6.1.1.4'

loop_
_geom_angle_atom_site_label_1
_geom_angle_atom_site_label_2
_geom_angle_atom_site_label_3
_geom_angle
N2 Fe1 N3 80.82(6)
N2 Fe1 N1 79.98(6)
N3 Fe1 N1 157.66(6)
N2 Fe1 N4 166.86(6)
N3 Fe1 N4 98.25(6)
N1 Fe1 N4 97.86(6)
N2 Fe1 C34 113.60(7)
N3 Fe1 C34 104.19(7)
N1 Fe1 C34 93.91(6)
N4 Fe1 C34 79.41(7)
C1 N1 C8 116.76(15)
C1 N1 Fe1 115.35(12)
C8 N1 Fe1 127.79(11)
C2 N2 C6 120.26(15)
C2 N2 Fe1 120.24(12)
C6 N2 Fe1 119.49(12)
C7 N3 C20 115.91(15)
C7 N3 Fe1 115.58(12)
C20 N3 Fe1 128.45(11)
C33 N4 Fe1 112.86(12)
C33 N5 C32 119.09(16)
C33 N5 C36 121.01(17)
C32 N5 C36 118.20(16)
C34 N6 C33 112.14(14)
C34 N7 C35 122.82(15)
C34 N7 C37 122.90(16)
C35 N7 C37 114.27(15)
N1 C1 C2 114.53(16)
N1 C1 H1 122.7
C2 C1 H1 122.7
N2 C2 C3 120.41(17)
N2 C2 C1 108.99(15)
C3 C2 C1 130.43(17)
C4 C3 C2 119.48(18)
C4 C3 H3 120.3
C2 C3 H3 120.3
C5 C4 C3 120.52(17)
C5 C4 H4 119.7
C3 C4 H4 119.7
C4 C5 C6 119.61(17)
C4 C5 H5 120.2
C6 C5 H5 120.2
N2 C6 C5 119.69(17)
N2 C6 C7 109.51(15)
C5 C6 C7 130.79(17)
N3 C7 C6 114.48(16)
N3 C7 H7 122.8
C6 C7 H7 122.8
C13 C8 C9 121.65(17)
C13 C8 N1 121.15(16)
C9 C8 N1 117.20(16)
C10 C9 C8 117.75(19)
C10 C9 C14 121.67(18)
C8 C9 C14 120.49(17)
C11 C10 C9 121.4(2)
C11 C10 H10 119.3
C9 C10 H10 119.3
C12 C11 C10 120.14(19)
C12 C11 H11 119.9
C10 C11 H11 119.9
C11 C12 C13 121.3(2)
C11 C12 H12 119.4
C13 C12 H12 119.4
C8 C13 C12 117.74(18)
C8 C13 C17 122.44(17)
C12 C13 C17 119.82(18)
C9 C14 C15 113.7(2)
C9 C14 C16 111.39(18)
C15 C14 C16 109.7(2)
C9 C14 H14 107.2
C15 C14 H14 107.2
C16 C14 H14 107.2
C14 C15 H15A 109.5
C14 C15 H15B 109.5
H15A C15 H15B 109.5
C14 C15 H15C 109.5
H15A C15 H15C 109.5
H15B C15 H15C 109.5
C14 C16 H16A 109.5
C14 C16 H16B 109.5
H16A C16 H16B 109.5
C14 C16 H16C 109.5
H16A C16 H16C 109.5
H16B C16 H16C 109.5
C13 C17 C18 111.03(19)
C13 C17 C19 110.46(17)
C18 C17 C19 110.89(17)
C13 C17 H17 108.1
C18 C17 H17 108.1
C19 C17 H17 108.1
C17 C18 H18A 109.5
C17 C18 H18B 109.5
H18A C18 H18B 109.5
C17 C18 H18C 109.5
H18A C18 H18C 109.5
H18B C18 H18C 109.5
C17 C19 H19A 109.5
C17 C19 H19B 109.5
H19A C19 H19B 109.5
C17 C19 H19C 109.5
H19A C19 H19C 109.5
H19B C19 H19C 109.5
C21 C20 C25 121.34(17)
C21 C20 N3 119.58(16)
C25 C20 N3 119.09(16)
C22 C21 C20 117.91(17)
C22 C21 C26 119.07(17)
C20 C21 C26 123.01(16)
C23 C22 C21 121.71(19)
C23 C22 H22 119.1
C21 C22 H22 119.1
C22 C23 C24 119.57(19)
C22 C23 H23 120.2
C24 C23 H23 120.2
C23 C24 C25 121.32(18)
C23 C24 H24 119.3
C25 C24 H24 119.3
C24 C25 C20 118.10(18)
C24 C25 C29 120.10(17)
C20 C25 C29 121.78(17)
C21 C26 C28 111.28(16)
C21 C26 C27 111.40(16)
C28 C26 C27 109.96(16)
C21 C26 H26 108.0
C28 C26 H26 108.0
C27 C26 H26 108.0
C26 C27 H27A 109.5
C26 C27 H27B 109.5
H27A C27 H27B 109.5
C26 C27 H27C 109.5
H27A C27 H27C 109.5
H27B C27 H27C 109.5
C26 C28 H28A 109.5
C26 C28 H28B 109.5
H28A C28 H28B 109.5
C26 C28 H28C 109.5
H28A C28 H28C 109.5
H28B C28 H28C 109.5
C31 C29 C25 111.13(17)
C31 C29 C30 109.78(19)
C25 C29 C30 112.69(17)
C31 C29 H29 107.7
C25 C29 H29 107.7
C30 C29 H29 107.7
C29 C30 H30A 109.5
C29 C30 H30B 109.5
H30A C30 H30B 109.5
C29 C30 H30C 109.5
H30A C30 H30C 109.5
H30B C30 H30C 109.5
C29 C31 H31A 109.5
C29 C31 H31B 109.5
H31A C31 H31B 109.5
C29 C31 H31C 109.5
H31A C31 H31C 109.5
H31B C31 H31C 109.5
N5 C32 H32A 109.5
N5 C32 H32B 109.5
H32A C32 H32B 109.5
N5 C32 H32C 109.5
H32A C32 H32C 109.5
H32B C32 H32C 109.5
N4 C33 N5 123.15(17)
N4 C33 N6 120.17(15)
N5 C33 N6 116.68(16)
N6 C34 N7 115.52(15)
N6 C34 Fe1 115.28(12)
N7 C34 Fe1 129.13(13)
N7 C35 H35A 109.5
N7 C35 H35B 109.5
H35A C35 H35B 109.5
N7 C35 H35C 109.5
H35A C35 H35C 109.5
H35B C35 H35C 109.5
N5 C36 H36A 109.5
N5 C36 H36B 109.5
H36A C36 H36B 109.5
N5 C36 H36C 109.5
H36A C36 H36C 109.5
H36B C36 H36C 109.5
N7 C37 H37A 109.5
N7 C37 H37B 109.5
H37A C37 H37B 109.5
N7 C37 H37C 109.5
H37A C37 H37C 109.5
H37B C37 H37C 109.5

loop_
_geom_bond_atom_site_label_1
_geom_bond_atom_site_label_2
_geom_bond_distance
Fe1 N2 1.8313(14)
Fe1 N3 1.9149(15)
Fe1 N1 1.9350(15)
Fe1 N4 1.9684(15)
Fe1 C34 1.9956(17)
N1 C1 1.334(2)
N1 C8 1.442(2)
N2 C2 1.383(2)
N2 C6 1.389(2)
N3 C7 1.343(2)
N3 C20 1.441(2)
N4 C33 1.317(2)
N5 C33 1.362(2)
N5 C32 1.450(3)
N5 C36 1.461(3)
N6 C34 1.340(2)
N6 C33 1.363(2)
N7 C34 1.348(2)
N7 C35 1.448(2)
N7 C37 1.459(2)
C1 C2 1.416(2)
C1 H1 0.9500
C2 C3 1.392(2)
C3 C4 1.392(3)
C3 H3 0.9500
C4 C5 1.388(3)
C4 H4 0.9500
C5 C6 1.403(2)
C5 H5 0.9500
C6 C7 1.407(3)
C7 H7 0.9500
C8 C13 1.399(3)
C8 C9 1.412(3)
C9 C10 1.390(3)
C9 C14 1.518(3)
C10 C11 1.380(3)
C10 H10 0.9500
C11 C12 1.372(3)
C11 H11 0.9500
C12 C13 1.404(3)
C12 H12 0.9500
C13 C17 1.517(3)
C14 C15 1.524(3)
C14 C16 1.532(3)
C14 H14 1.0000
C15 H15A 0.9800
C15 H15B 0.9800
C15 H15C 0.9800
C16 H16A 0.9800
C16 H16B 0.9800
C16 H16C 0.9800
C17 C18 1.533(3)
C17 C19 1.536(3)
C17 H17 1.0000
C18 H18A 0.9800
C18 H18B 0.9800
C18 H18C 0.9800
C19 H19A 0.9800
C19 H19B 0.9800
C19 H19C 0.9800
C20 C21 1.404(3)
C20 C25 1.409(3)
C21 C22 1.395(3)
C21 C26 1.522(3)
C22 C23 1.378(3)
C22 H22 0.9500
C23 C24 1.386(3)
C23 H23 0.9500
C24 C25 1.393(3)
C24 H24 0.9500
C25 C29 1.520(3)
C26 C28 1.525(3)
C26 C27 1.532(3)
C26 H26 1.0000
C27 H27A 0.9800
C27 H27B 0.9800
C27 H27C 0.9800
C28 H28A 0.9800
C28 H28B 0.9800
C28 H28C 0.9800
C29 C31 1.519(3)
C29 C30 1.528(3)
C29 H29 1.0000
C30 H30A 0.9800
C30 H30B 0.9800
C30 H30C 0.9800
C31 H31A 0.9800
C31 H31B 0.9800
C31 H31C 0.9800
C32 H32A 0.9800
C32 H32B 0.9800
C32 H32C 0.9800
C35 H35A 0.9800
C35 H35B 0.9800
C35 H35C 0.9800
C36 H36A 0.9800
C36 H36B 0.9800
C36 H36C 0.9800
C37 H37A 0.9800
C37 H37B 0.9800
C37 H37C 0.9800

loop_
_geom_torsion_atom_site_label_1
_geom_torsion_atom_site_label_2
_geom_torsion_atom_site_label_3
_geom_torsion_atom_site_label_4
_geom_torsion
N2 Fe1 N1 C1 -8.66(12)
N3 Fe1 N1 C1 -39.8(2)
N4 Fe1 N1 C1 -175.54(12)
C34 Fe1 N1 C1 104.63(13)
N2 Fe1 N1 C8 167.56(15)
N3 Fe1 N1 C8 136.47(16)
N4 Fe1 N1 C8 0.68(14)
C34 Fe1 N1 C8 -79.15(14)
N3 Fe1 N2 C2 176.47(14)
N1 Fe1 N2 C2 7.94(12)
N4 Fe1 N2 C2 89.5(3)
C34 Fe1 N2 C2 -81.96(14)
N3 Fe1 N2 C6 -2.85(13)
N1 Fe1 N2 C6 -171.38(14)
N4 Fe1 N2 C6 -89.8(3)
C34 Fe1 N2 C6 98.71(14)
N2 Fe1 N3 C7 3.17(12)
N1 Fe1 N3 C7 34.2(2)
N4 Fe1 N3 C7 169.91(12)
C34 Fe1 N3 C7 -109.00(13)
N2 Fe1 N3 C20 -179.82(15)
N1 Fe1 N3 C20 -148.81(16)
N4 Fe1 N3 C20 -13.08(15)
C34 Fe1 N3 C20 68.01(16)
N2 Fe1 N4 C33 -169.7(2)
N3 Fe1 N4 C33 105.42(13)
N1 Fe1 N4 C33 -90.12(13)
C34 Fe1 N4 C33 2.42(13)
C8 N1 C1 C2 -168.60(14)
Fe1 N1 C1 C2 8.06(19)
C6 N2 C2 C3 -2.2(2)
Fe1 N2 C2 C3 178.48(13)
C6 N2 C2 C1 173.63(15)
Fe1 N2 C2 C1 -5.69(19)
N1 C1 C2 N2 -1.9(2)
N1 C1 C2 C3 173.39(17)
N2 C2 C3 C4 1.5(3)
C1 C2 C3 C4 -173.34(18)
C2 C3 C4 C5 -0.1(3)
C3 C4 C5 C6 -0.6(3)
C2 N2 C6 C5 1.5(2)
Fe1 N2 C6 C5 -179.18(12)
C2 N2 C6 C7 -177.34(15)
Fe1 N2 C6 C7 1.99(19)
C4 C5 C6 N2 -0.1(3)
C4 C5 C6 C7 178.46(19)
C20 N3 C7 C6 179.62(15)
Fe1 N3 C7 C6 -3.0(2)
N2 C6 C7 N3 0.7(2)
C5 C6 C7 N3 -177.93(17)
C1 N1 C8 C13 -74.5(2)
Fe1 N1 C8 C13 109.28(17)
C1 N1 C8 C9 104.68(19)
Fe1 N1 C8 C9 -71.50(19)
C13 C8 C9 C10 0.2(3)
N1 C8 C9 C10 -179.00(16)
C13 C8 C9 C14 176.83(17)
N1 C8 C9 C14 -2.4(2)
C8 C9 C10 C11 -0.5(3)
C14 C9 C10 C11 -177.02(19)
C9 C10 C11 C12 0.3(3)
C10 C11 C12 C13 0.2(3)
C9 C8 C13 C12 0.2(3)
N1 C8 C13 C12 179.38(16)
C9 C8 C13 C17 -178.74(17)
N1 C8 C13 C17 0.4(3)
C11 C12 C13 C8 -0.4(3)
C11 C12 C13 C17 178.57(19)
C10 C9 C14 C15 -26.6(3)
C8 C9 C14 C15 156.9(2)
C10 C9 C14 C16 98.1(2)
C8 C9 C14 C16 -78.4(2)
C8 C13 C17 C18 -123.6(2)
C12 C13 C17 C18 57.4(2)
C8 C13 C17 C19 112.9(2)
C12 C13 C17 C19 -66.0(2)
C7 N3 C20 C21 79.1(2)
Fe1 N3 C20 C21 -97.95(18)
C7 N3 C20 C25 -100.41(19)
Fe1 N3 C20 C25 82.59(19)
C25 C20 C21 C22 2.2(3)
N3 C20 C21 C22 -177.23(16)
C25 C20 C21 C26 -176.35(16)
N3 C20 C21 C26 4.2(3)
C20 C21 C22 C23 -0.4(3)
C26 C21 C22 C23 178.24(18)
C21 C22 C23 C24 -0.9(3)
C22 C23 C24 C25 0.5(3)
C23 C24 C25 C20 1.3(3)
C23 C24 C25 C29 179.69(18)
C21 C20 C25 C24 -2.7(3)
N3 C20 C25 C24 176.77(16)
C21 C20 C25 C29 178.98(16)
N3 C20 C25 C29 -1.6(3)
C22 C21 C26 C28 63.6(2)
C20 C21 C26 C28 -117.9(2)
C22 C21 C26 C27 -59.5(2)
C20 C21 C26 C27 119.02(19)
C24 C25 C29 C31 -80.6(2)
C20 C25 C29 C31 97.7(2)
C24 C25 C29 C30 43.1(3)
C20 C25 C29 C30 -138.57(19)
Fe1 N4 C33 N5 178.75(14)
Fe1 N4 C33 N6 -1.2(2)
C32 N5 C33 N4 2.5(3)
C36 N5 C33 N4 167.42(18)
C32 N5 C33 N6 -177.53(17)
C36 N5 C33 N6 -12.6(3)
C34 N6 C33 N4 -1.7(2)
C34 N6 C33 N5 178.38(16)
C33 N6 C34 N7 -178.94(15)
C33 N6 C34 Fe1 3.7(2)
C35 N7 C34 N6 177.17(18)
C37 N7 C34 N6 -1.6(3)
C35 N7 C34 Fe1 -5.9(3)
C37 N7 C34 Fe1 175.28(15)
N2 Fe1 C34 N6 174.60(12)
N3 Fe1 C34 N6 -99.37(14)
N1 Fe1 C34 N6 93.83(14)
N4 Fe1 C34 N6 -3.44(13)
N2 Fe1 C34 N7 -2.31(19)
N3 Fe1 C34 N7 83.73(17)
N1 Fe1 C34 N7 -83.07(17)
N4 Fe1 C34 N7 179.65(18)
